data_8104406
loop_
_publ_author_name
'Artelt, H.M.'
'Meyer, G.'

_publ_section_title
;
 Crystal structure of tantalum iodide (6/14)
;
_journal_name_full 'Zeitschrift fuer Kristallographie (149,1979-)'
_journal_page_first 306
_journal_page_last 307
_journal_volume 206
_journal_year 1993
_chemical_formula_sum 'I14 Ta6'
_chemical_name_systematic 'Ta6 I14'
_space_group_IT_number 64
_symmetry_space_group_name_Hall '-C 2ac 2'
_symmetry_space_group_name_H-M 'C m c e'
_cell_angle_alpha 90
_cell_angle_beta 90
_cell_angle_gamma 90
_cell_formula_units_Z 4
_cell_length_a 15.0315
_cell_length_b 14.487
_cell_length_c 12.5184
_cell_volume 2726.024
_citation_journal_id_ASTM ZEKRDZ
_cod_data_source_file Artelt_ZEKRDZ_1993_1550.cif
_cod_data_source_block I14Ta6
_cod_original_sg_symbol_H-M 'C m c a'
_cod_database_code 8104406

loop_
_symmetry_equiv_pos_as_xyz
x,y,z
-x+1/2,-y,z+1/2
x,-y,-z
-x+1/2,y,-z+1/2
-x,-y,-z
x-1/2,y,-z-1/2
-x,y,z
x-1/2,-y,z-1/2
x+1/2,y+1/2,z
-x+1,-y+1/2,z+1/2
x+1/2,-y+1/2,-z
-x+1,y+1/2,-z+1/2
-x+1/2,-y+1/2,-z
x,y+1/2,-z-1/2
-x+1/2,y+1/2,z
x,-y+1/2,z-1/2

loop_
_atom_site_label
_atom_site_type_symbol
_atom_site_fract_x
_atom_site_fract_y
_atom_site_fract_z
_atom_site_occupancy
_atom_site_U_iso_or_equiv
I2 I-1 0 0.86424 0.2669 1 0.0
I5 I-1 0.25 0.85927 0.25 1 0.0
I3 I-1 0.12317 0.59717 0.25931 1 0.0
I4 I-1 0.12351 0.77011 0.01403 1 0.0
I1 I-1 0.25829 0 0 1 0.0
Ta1 Ta+2 0.1036 0.94531 0.10606 1 0.0
Ta2 Ta+2 0 0.10668 0.07381 1 0.0
